data_1577447
loop_
_publ_author_name
'Gaidimas, Madeleine A.'
'Kim, Gyu-Hee'
'Ye, Zi-Ming'
'Magdalenski, Julian S.'
'Barker, Nathaniel M.'
'Mandal, Abhijoy'
'Darvish, Kourosh'
'Kirlikovali, Kent O.'
'Bernales, Varinia'
'Aspuru-Guzik, Al\'an'
'Malliakas, Christos D.'
'Farha, Omar K.'

_publ_section_title
;
 Mapping the crystallization landscape of rare earth MOFs: a
 high-throughput investigation of structure, kinetics, and selectivity
;
_journal_name_full 'Chemical Science'
_journal_paper_doi 10.1039/D5SC09992G
_journal_year 2026
_chemical_formula_moiety 'C9 H9 Lu O9'
_chemical_formula_sum 'C9 H9 Lu O9'
_chemical_formula_weight 436.13
_chemical_name_systematic NU-2501
_space_group_crystal_system monoclinic
_space_group_IT_number 14
_space_group_name_Hall '-P 2ybc'
_space_group_name_H-M_alt 'P 1 21/c 1'
_atom_sites_solution_hydrogens mixed
_atom_sites_solution_primary dual
_audit_creation_date 2025-11-19
_audit_creation_method
;
Olex2 1.5
(compiled 2023.08.24 svn.re1ec1418 for OlexSys, GUI svn.r6817)
;
_audit_update_record
;
2025-11-26 deposited with the CCDC.	2026-06-10 downloaded from the CCDC.
;
_cell_angle_alpha 90
_cell_angle_beta 97.5605(15)
_cell_angle_gamma 90
_cell_formula_units_Z 4
_cell_length_a 12.4932(2)
_cell_length_b 6.46512(10)
_cell_length_c 13.0763(2)
_cell_measurement_reflns_used 10340
_cell_measurement_temperature 110(14)
_cell_measurement_theta_max 78.0500
_cell_measurement_theta_min 3.5620
_cell_volume 1046.99(3)
_computing_cell_refinement 'CrysAlisPro 1.171.44.122a (Rigaku OD, 2025)'
_computing_data_collection 'CrysAlisPro 1.171.44.122a (Rigaku OD, 2025)'
_computing_data_reduction 'CrysAlisPro 1.171.44.122a (Rigaku OD, 2025)'
_computing_molecular_graphics 'Olex2 1.5 (Dolomanov et al., 2009)'
_computing_publication_material 'Olex2 1.5 (Dolomanov et al., 2009)'
_computing_structure_refinement 'SHELXL 2018/3 (Sheldrick, 2015)'
_computing_structure_solution 'SHELXT 2018/2 (Sheldrick, 2018)'
_diffrn_ambient_environment N~2~
_diffrn_ambient_temperature 110(14)
_diffrn_detector 'Hybrid Pixel Array Detector'
_diffrn_detector_area_resol_mean 10.0000
_diffrn_detector_type HyPix
_diffrn_measured_fraction_theta_full 1.000
_diffrn_measured_fraction_theta_max 1.000
_diffrn_measurement_details
;
List of Runs (angles in degrees, time in seconds):

  # Type    Start    End  Width  t~exp~   \w     \q     \k     \f   Frames
#--------------------------------------------------------------------------
  1  \w    -80.00  22.00   0.50    1.04    --  -50.18  97.00 127.00  204
  2  \w    -21.00  80.00   0.50    1.04    --   50.18 -97.00  19.00  202
  3  \w   -105.00 -34.00   0.50    4.14    -- -106.00  97.00 127.00  142
  4  \w   -177.00 -85.00   0.50    4.14    -- -106.00 -97.00  19.00  184
  5  \w     41.00 106.00   0.50    4.14    --  111.50 -97.00  19.00  130
  6  \w     85.00 178.00   0.50    4.14    --  111.50  97.00 127.00  186
  7  \w   -122.00 -73.00   0.50    1.04    --  -50.18-125.00  90.00   98
  8  \w    -21.00  23.00   0.50    1.04    --  -50.18  19.00 120.00   88
  9  \w    -21.00  38.00   0.50    1.04    --   50.18 -37.00 -90.00  118
 10  \w    -22.00  17.00   0.50    1.04    --   50.18 -19.00-180.00   78
 11  \w    -22.00  17.00   0.50    1.04    --   50.18 -19.00 -60.00   78
 12  \w    -22.00  17.00   0.50    1.04    --   50.18 -19.00 -30.00   78
 13  \w    -21.00  38.00   0.50    1.04    --   50.18 -37.00 -90.00  118
 14  \w    -22.00  17.00   0.50    1.04    --   50.18 -19.00   0.00   78
 15  \w   -177.00 -95.00   0.50    4.14    -- -106.00 -50.00 -98.61  164
 16  \w   -177.00 -92.00   0.50    4.14    -- -106.00 -61.00  77.29  170
 17  \w   -177.00 -92.00   0.50    4.14    -- -106.00 -61.00  77.29  170
 18  \w   -107.00 -34.00   0.50    4.14    -- -106.00 108.00  65.38  146
 19  \w   -177.00 -92.00   0.50    4.14    -- -106.00 -61.00  60.00  170
 20  \w   -177.00 -85.00   0.50    4.14    -- -106.00 -77.00  90.00  184
 21  \w    -75.00 -34.00   0.50    4.14    -- -106.00  61.00  90.00   82
 22  \w   -107.00 -34.00   0.50    4.14    -- -106.00 108.00  65.38  146
 23  \w   -177.00 -93.00   0.50    4.14    -- -106.00 -56.00 -30.23  168
 24  \w    104.00 178.00   0.50    4.14    --  111.50  30.00-180.00  148
 25  \w     41.00 111.00   0.50    4.14    --  111.50-125.00-150.00  140
 26  \w     41.00  71.00   0.50    4.14    --  111.50 -61.00   0.00   60
 27  \w    103.00 160.00   0.50    4.14    --  111.50   0.00 -60.00  114
 28  \w     41.00  71.00   0.50    4.14    --  111.50 -61.00 -60.00   60
 29  \w    102.00 178.00   0.50    4.14    --  111.50  45.00  90.00  152
 30  \w     41.00  71.00   0.50    4.14    --  111.50 -61.00  60.00   60
 31  \w    104.00 178.00   0.50    4.14    --  111.50  30.00-150.00  148
 32  \w    104.00 178.00   0.50    4.14    --  111.50  30.00-150.00  148
 33  \w     41.00 105.00   0.50    4.14    --  111.50 -94.00 -60.00  128
 34  \w     41.00  71.00   0.50    4.14    --  111.50 -61.00  30.00   60
 35  \w    103.00 160.00   0.50    4.14    --  111.50   0.00  60.00  114
 36  \w    103.00 160.00   0.50    4.14    --  111.50   0.00-120.00  114
 37  \w   -122.00 -29.00   0.50    1.04    --  -50.18 -77.00 120.00  186
 38  \w   -122.00 -90.00   0.50    1.04    --  -50.18 -57.00 -90.00   64
;
_diffrn_measurement_device 'four-circle diffractometer'
_diffrn_measurement_device_type 'XtaLAB Synergy, Single source at home/near, HyPix'
_diffrn_measurement_method '\w scans'
_diffrn_orient_matrix_type 'CrysAlisPro convention (1999,Acta A55,543-557)'
_diffrn_orient_matrix_UB_11 0.1157160000
_diffrn_orient_matrix_UB_12 -0.0625355000
_diffrn_orient_matrix_UB_13 0.0449142000
_diffrn_orient_matrix_UB_21 -0.0174524000
_diffrn_orient_matrix_UB_22 -0.2146683000
_diffrn_orient_matrix_UB_23 -0.0506526000
_diffrn_orient_matrix_UB_31 0.0421961000
_diffrn_orient_matrix_UB_32 0.0825542000
_diffrn_orient_matrix_UB_33 -0.0976592000
_diffrn_radiation_monochromator mirror
_diffrn_radiation_probe x-ray
_diffrn_radiation_type 'Cu K\a'
_diffrn_radiation_wavelength 1.54184
_diffrn_reflns_av_R_equivalents 0.0654
_diffrn_reflns_av_unetI/netI 0.0276
_diffrn_reflns_Laue_measured_fraction_full 1.000
_diffrn_reflns_Laue_measured_fraction_max 1.000
_diffrn_reflns_limit_h_max 14
_diffrn_reflns_limit_h_min -14
_diffrn_reflns_limit_k_max 7
_diffrn_reflns_limit_k_min -7
_diffrn_reflns_limit_l_max 14
_diffrn_reflns_limit_l_min -15
_diffrn_reflns_number 16760
_diffrn_reflns_point_group_measured_fraction_full 1.000
_diffrn_reflns_point_group_measured_fraction_max 1.000
_diffrn_reflns_theta_full 67.441
_diffrn_reflns_theta_max 67.441
_diffrn_reflns_theta_min 3.569
_diffrn_source 'micro-focus sealed X-ray tube'
_diffrn_source_type 'PhotonJet (Cu) X-ray Source'
_exptl_absorpt_coefficient_mu 18.549
_exptl_absorpt_correction_T_max 1.00000
_exptl_absorpt_correction_T_min 0.66781
_exptl_absorpt_correction_type multi-scan
_exptl_absorpt_process_details
;
CrysAlisPro 1.171.44.122a (Rigaku Oxford Diffraction, 2025)
Empirical absorption correction using spherical harmonics,
implemented in SCALE3 ABSPACK scaling algorithm.
;
_exptl_crystal_colour 'clear light colourless'
_exptl_crystal_colour_lustre clear
_exptl_crystal_colour_modifier light
_exptl_crystal_colour_primary colourless
_exptl_crystal_density_diffrn 2.767
_exptl_crystal_description needle
_exptl_crystal_F_000 824
_exptl_crystal_size_max 0.1
_exptl_crystal_size_mid 0.1
_exptl_crystal_size_min 0.01
_refine_diff_density_max 4.217
_refine_diff_density_min -1.111
_refine_diff_density_rms 0.281
_refine_ls_extinction_method none
_refine_ls_goodness_of_fit_ref 1.067
_refine_ls_hydrogen_treatment constr
_refine_ls_matrix_type full
_refine_ls_number_parameters 175
_refine_ls_number_reflns 1886
_refine_ls_number_restraints 7
_refine_ls_restrained_S_all 1.066
_refine_ls_R_factor_all 0.0419
_refine_ls_R_factor_gt 0.0398
_refine_ls_shift/su_max 0.000
_refine_ls_shift/su_mean 0.000
_refine_ls_structure_factor_coef Fsqd
_refine_ls_weighting_details 'w=1/[\s^2^(Fo^2^)+(0.0774P)^2^+6.2246P] where P=(Fo^2^+2Fc^2^)/3'
_refine_ls_weighting_scheme calc
_refine_ls_wR_factor_gt 0.1059
_refine_ls_wR_factor_ref 0.1077
_reflns_Friedel_coverage 0.000
_reflns_number_gt 1771
_reflns_number_total 1886
_reflns_threshold_expression 'I > 2\s(I)'
_cod_data_source_file d5sc09992g2.cif
_cod_data_source_block NU-2501
_cod_database_code 1577447
_shelx_shelxl_version_number 2018/3
_chemical_oxdiff_formula 'Lu C O H'
_shelx_space_group_comment
;
The symmetry employed for this shelxl refinement is uniquely defined
by the following loop, which should always be used as a source of
symmetry information in preference to the above space-group names.
They are only intended as comments.
;
_shelx_estimated_absorpt_t_max 0.836
_shelx_estimated_absorpt_t_min 0.258
_diffrn_oxdiff_digest_od_ed
;

;
_diffrn_oxdiff_measurement_exp_name MG2-110-1.par
_olex2_refinement_description
;
1. Fixed Uiso
 At 1.2 times of:
  All C(H) groups
 At 1.5 times of:
  All O(H,H) groups
2. Restrained distances
 H8A-H9A
 2.1 with sigma of 0.02
3. Uiso/Uaniso restraints and constraints
Uanis(C9) \\sim Ueq: with sigma of 0.001 and sigma for terminal atoms of 0.002
4.a Rotating group:
 O7(H7A,H7B), O8(H8A,H8B), O9(H9A,H9B)
4.b Aromatic/amide H refined with riding coordinates:
 C3(H3), C4(H4), C6(H6)
;
_olex2_submission_special_instructions 'No special instructions were received'
_oxdiff_exptl_absorpt_empirical_details
;
Empirical correction (ABSPACK) includes:
- Absorption correction using spherical harmonics
- Frame scaling
;
_oxdiff_exptl_absorpt_empirical_full_max 1.474
_oxdiff_exptl_absorpt_empirical_full_min 0.732

loop_
_space_group_symop_operation_xyz
'x, y, z'
'-x, y+1/2, -z+1/2'
'-x, -y, -z'
'x, -y-1/2, z-1/2'

loop_
_atom_site_label
_atom_site_type_symbol
_atom_site_fract_x
_atom_site_fract_y
_atom_site_fract_z
_atom_site_U_iso_or_equiv
_atom_site_adp_type
_atom_site_occupancy
_atom_site_site_symmetry_order
_atom_site_calc_flag
_atom_site_refinement_flags_posn
_atom_site_refinement_flags_adp
_atom_site_refinement_flags_occupancy
_atom_site_disorder_assembly
_atom_site_disorder_group
Lu1 Lu 0.18368(2) 0.35222(4) 0.38511(2) 0.01009(18) Uani 1 1 d . . . . .
O1 O 0.1408(4) 0.7676(8) 0.6047(4) 0.0182(10) Uani 1 1 d . . . . .
O2 O 0.2395(4) 0.5849(8) 0.5083(4) 0.0183(10) Uani 1 1 d . . . . .
O3 O 0.1412(4) 1.2139(7) 0.5389(3) 0.0150(9) Uani 1 1 d . . . . .
O4 O 0.1577(4) 1.1952(7) 0.7095(3) 0.0139(9) Uani 1 1 d . . . . .
O5 O 0.6313(4) 0.6459(6) 0.6050(4) 0.0143(10) Uani 1 1 d . . . . .
O6 O 0.7091(3) 0.9498(7) 0.6302(3) 0.0145(9) Uani 1 1 d . . . . .
O7 O 0.2007(4) 0.6689(7) 0.3108(4) 0.0164(10) Uani 1 1 d . . . . .
H7A H 0.224852 0.653987 0.251167 0.025 Uiso 1 1 d R U . . .
H7B H 0.251319 0.740536 0.348027 0.025 Uiso 1 1 d R U . . .
O8 O 0.0135(4) 0.4982(7) 0.3761(4) 0.0154(9) Uani 1 1 d . . . . .
H8A H -0.035576 0.400488 0.372661 0.023 Uiso 1 1 d DR U . . .
H8B H -0.001777 0.565843 0.317840 0.023 Uiso 1 1 d R U . . .
O9 O 0.0588(4) 0.0784(7) 0.3450(3) 0.0152(9) Uani 1 1 d . . . . .
H9A H 0.005338 0.085668 0.383980 0.023 Uiso 1 1 d DR U . . .
H9B H 0.089688 -0.043472 0.362420 0.023 Uiso 1 1 d R U . . .
C1 C 0.3201(5) 0.8746(10) 0.5950(5) 0.0115(13) Uani 1 1 d . . . . .
C2 C 0.3058(5) 1.0804(11) 0.6244(4) 0.0118(12) Uani 1 1 d . . . . .
C3 C 0.3953(5) 1.2091(11) 0.6485(5) 0.0138(12) Uani 1 1 d . . . . .
H3 H 0.385209 1.349315 0.666737 0.017 Uiso 1 1 calc R U . . .
C4 C 0.4989(6) 1.1338(10) 0.6460(5) 0.0130(14) Uani 1 1 d . . . . .
H4 H 0.559359 1.222812 0.661720 0.016 Uiso 1 1 calc R U . . .
C5 C 0.5144(5) 0.9278(10) 0.6206(5) 0.0133(12) Uani 1 1 d . . . . .
C6 C 0.4250(5) 0.7997(10) 0.5936(5) 0.0131(12) Uani 1 1 d . . . . .
H6 H 0.435583 0.660364 0.574116 0.016 Uiso 1 1 calc R U . . .
C7 C 0.2259(5) 0.7323(10) 0.5666(5) 0.0124(12) Uani 1 1 d . . . . .
C8 C 0.1936(6) 1.1670(9) 0.6245(5) 0.0129(13) Uani 1 1 d . . . . .
C9 C 0.6231(5) 0.8389(9) 0.6171(5) 0.0113(13) Uani 1 1 d . U . . .

loop_
_atom_site_aniso_label
_atom_site_aniso_U_11
_atom_site_aniso_U_22
_atom_site_aniso_U_33
_atom_site_aniso_U_23
_atom_site_aniso_U_13
_atom_site_aniso_U_12
Lu1 0.0143(3) 0.0099(3) 0.0063(2) -0.00091(10) 0.00223(15) -0.00001(10)
O1 0.019(2) 0.018(2) 0.019(2) -0.008(2) 0.0063(19) -0.0026(19)
O2 0.022(2) 0.017(2) 0.016(2) -0.009(2) 0.0017(19) -0.001(2)
O3 0.023(2) 0.014(2) 0.008(2) -0.0003(19) 0.0015(18) 0.0002(19)
O4 0.020(2) 0.014(2) 0.008(2) -0.0005(18) 0.0047(18) 0.0026(18)
O5 0.018(2) 0.009(2) 0.016(3) -0.0042(16) 0.0034(19) 0.0007(16)
O6 0.015(2) 0.013(2) 0.015(2) -0.0024(18) 0.0007(17) -0.0015(18)
O7 0.022(3) 0.018(2) 0.009(2) -0.0052(17) 0.0018(19) -0.0014(17)
O8 0.016(2) 0.014(2) 0.017(2) 0.0015(19) 0.0055(18) -0.0010(17)
O9 0.017(2) 0.015(2) 0.014(2) -0.0028(19) 0.0050(17) -0.0015(19)
C1 0.016(3) 0.013(3) 0.006(3) 0.001(2) 0.001(2) -0.001(2)
C2 0.018(3) 0.012(3) 0.006(3) 0.003(2) 0.004(2) 0.001(2)
C3 0.021(3) 0.015(3) 0.005(3) -0.001(3) 0.003(2) -0.002(3)
C4 0.013(3) 0.015(3) 0.011(3) -0.001(2) 0.001(3) -0.006(2)
C5 0.019(3) 0.012(3) 0.010(3) 0.000(3) 0.007(2) -0.001(3)
C6 0.020(3) 0.012(3) 0.008(3) -0.001(3) 0.003(2) 0.000(3)
C7 0.019(3) 0.012(3) 0.005(3) 0.002(2) -0.002(2) 0.001(2)
C8 0.019(3) 0.009(3) 0.011(3) 0.003(2) 0.003(3) -0.001(2)
C9 0.0124(16) 0.0117(16) 0.0098(16) -0.0005(9) 0.0011(10) 0.0002(9)

loop_
_atom_type_symbol
_atom_type_description
_atom_type_scat_dispersion_real
_atom_type_scat_dispersion_imag
_atom_type_scat_source
C C 0.0181 0.0091 'International Tables Vol C Tables 4.2.6.8 and 6.1.1.4'
H H 0.0000 0.0000 'International Tables Vol C Tables 4.2.6.8 and 6.1.1.4'
Lu Lu -6.6179 4.6937 'International Tables Vol C Tables 4.2.6.8 and 6.1.1.4'
O O 0.0492 0.0322 'International Tables Vol C Tables 4.2.6.8 and 6.1.1.4'

loop_
_geom_angle_atom_site_label_1
_geom_angle_atom_site_label_2
_geom_angle_atom_site_label_3
_geom_angle
_geom_angle_site_symmetry_1
_geom_angle_site_symmetry_3
_geom_angle_publ_flag
O2 Lu1 O3 73.86(17) . 1_545 ?
O2 Lu1 O4 142.75(18) . 4_575 ?
O2 Lu1 O5 75.00(16) . 3_666 ?
O2 Lu1 O6 118.82(16) . 3_666 ?
O2 Lu1 O7 70.62(18) . . ?
O2 Lu1 O8 87.71(17) . . ?
O2 Lu1 O9 142.29(17) . . ?
O3 Lu1 O6 87.28(16) 1_545 3_666 ?
O3 Lu1 O9 71.68(16) 1_545 . ?
O4 Lu1 O3 142.64(16) 4_575 1_545 ?
O4 Lu1 O5 93.76(17) 4_575 3_666 ?
O4 Lu1 O6 79.31(16) 4_575 3_666 ?
O4 Lu1 O8 89.74(16) 4_575 . ?
O4 Lu1 O9 71.15(16) 4_575 . ?
O5 Lu1 O3 107.23(17) 3_666 1_545 ?
O5 Lu1 O6 55.84(14) 3_666 3_666 ?
O5 Lu1 O8 155.63(15) 3_666 . ?
O5 Lu1 O9 130.07(15) 3_666 . ?
O7 Lu1 O3 139.11(16) . 1_545 ?
O7 Lu1 O4 72.77(17) . 4_575 ?
O7 Lu1 O5 82.52(17) . 3_666 ?
O7 Lu1 O6 127.63(16) . 3_666 ?
O7 Lu1 O8 75.50(17) . . ?
O7 Lu1 O9 132.00(17) . . ?
O8 Lu1 O3 83.58(16) . 1_545 ?
O8 Lu1 O6 148.17(16) . 3_666 ?
O8 Lu1 O9 73.75(16) . . ?
O9 Lu1 O6 74.43(16) . 3_666 ?
C7 O2 Lu1 153.7(4) . . ?
C8 O3 Lu1 135.3(4) . 1_565 ?
C8 O4 Lu1 147.0(4) . 4_576 ?
C9 O5 Lu1 94.8(4) . 3_666 ?
C9 O6 Lu1 90.0(4) . 3_666 ?
Lu1 O7 H7A 109.9 . . ?
Lu1 O7 H7B 109.7 . . ?
H7A O7 H7B 104.1 . . ?
Lu1 O8 H8A 109.8 . . ?
Lu1 O8 H8B 109.9 . . ?
H8A O8 H8B 104.1 . . ?
Lu1 O9 H9A 110.7 . . ?
Lu1 O9 H9B 110.6 . . ?
H9A O9 H9B 103.4 . . ?
C2 C1 C7 121.7(6) . . ?
C6 C1 C2 119.0(6) . . ?
C6 C1 C7 119.3(6) . . ?
C1 C2 C8 120.2(6) . . ?
C3 C2 C1 120.0(6) . . ?
C3 C2 C8 119.7(6) . . ?
C2 C3 H3 119.7 . . ?
C4 C3 C2 120.5(6) . . ?
C4 C3 H3 119.7 . . ?
C3 C4 H4 120.0 . . ?
C3 C4 C5 120.0(6) . . ?
C5 C4 H4 120.0 . . ?
C4 C5 C6 119.7(6) . . ?
C4 C5 C9 122.4(6) . . ?
C6 C5 C9 117.9(6) . . ?
C1 C6 H6 119.7 . . ?
C5 C6 C1 120.7(6) . . ?
C5 C6 H6 119.7 . . ?
O1 C7 C1 117.9(6) . . ?
O2 C7 O1 125.0(6) . . ?
O2 C7 C1 117.1(6) . . ?
O3 C8 O4 122.9(6) . . ?
O3 C8 C2 117.6(6) . . ?
O4 C8 C2 119.4(6) . . ?
O5 C9 Lu1 57.5(3) . 3_666 ?
O5 C9 O6 119.3(6) . . ?
O5 C9 C5 118.4(6) . . ?
O6 C9 Lu1 61.7(3) . 3_666 ?
O6 C9 C5 122.2(5) . . ?
C5 C9 Lu1 175.6(4) . 3_666 ?

loop_
_geom_bond_atom_site_label_1
_geom_bond_atom_site_label_2
_geom_bond_distance
_geom_bond_site_symmetry_2
_geom_bond_publ_flag
Lu1 O2 2.247(5) . ?
Lu1 O3 2.325(4) 1_545 ?
Lu1 O4 2.297(4) 4_575 ?
Lu1 O5 2.299(5) 3_666 ?
Lu1 O6 2.392(4) 3_666 ?
Lu1 O7 2.288(5) . ?
Lu1 O8 2.316(4) . ?
Lu1 O9 2.372(5) . ?
O1 C7 1.254(8) . ?
O2 C7 1.245(8) . ?
O3 C8 1.257(8) . ?
O4 C8 1.265(9) . ?
O5 C9 1.264(7) . ?
O6 C9 1.283(8) . ?
O7 H7A 0.8776 . ?
O7 H7B 0.8775 . ?
O8 H8A 0.8771 . ?
O8 H8B 0.8771 . ?
O9 H9A 0.8933 . ?
O9 H9B 0.8933 . ?
C1 C2 1.403(10) . ?
C1 C6 1.400(9) . ?
C1 C7 1.501(9) . ?
C2 C3 1.396(10) . ?
C2 C8 1.510(9) . ?
C3 H3 0.9500 . ?
C3 C4 1.387(10) . ?
C4 H4 0.9500 . ?
C4 C5 1.392(9) . ?
C5 C6 1.398(10) . ?
C5 C9 1.481(9) . ?
C6 H6 0.9500 . ?

loop_
_geom_hbond_atom_site_label_D
_geom_hbond_atom_site_label_H
_geom_hbond_atom_site_label_A
_geom_hbond_distance_DH
_geom_hbond_distance_HA
_geom_hbond_distance_DA
_geom_hbond_angle_DHA
_geom_hbond_site_symmetry_A
_geom_hbond_publ_flag
O7 H7A O1 0.88 2.12 2.732(7) 126.1 4_575 yes
O7 H7B O6 0.88 2.07 2.777(6) 136.7 3_676 yes
O8 H8A O1 0.88 1.76 2.619(6) 165.5 3_566 yes
O8 H8B O4 0.88 2.47 3.020(6) 120.9 3_576 yes
O8 H8B O9 0.88 2.16 2.959(6) 151.9 2 yes
O9 H9A O1 0.89 2.08 2.841(6) 142.6 3_566 yes

loop_
_geom_torsion_atom_site_label_1
_geom_torsion_atom_site_label_2
_geom_torsion_atom_site_label_3
_geom_torsion_atom_site_label_4
_geom_torsion
_geom_torsion_site_symmetry_1
_geom_torsion_site_symmetry_2
_geom_torsion_site_symmetry_3
_geom_torsion_site_symmetry_4
_geom_torsion_publ_flag
Lu1 O2 C7 O1 32.5(14) . . . . ?
Lu1 O2 C7 C1 -149.2(8) . . . . ?
Lu1 O3 C8 O4 142.0(5) 1_565 . . . ?
Lu1 O3 C8 C2 -35.7(9) 1_565 . . . ?
Lu1 O4 C8 O3 174.4(5) 4_576 . . . ?
Lu1 O4 C8 C2 -7.9(11) 4_576 . . . ?
Lu1 O5 C9 O6 -0.9(7) 3_666 . . . ?
Lu1 O5 C9 C5 -178.0(5) 3_666 . . . ?
Lu1 O6 C9 O5 0.9(6) 3_666 . . . ?
Lu1 O6 C9 C5 177.9(6) 3_666 . . . ?
C1 C2 C3 C4 -1.5(9) . . . . ?
C1 C2 C8 O3 -76.5(8) . . . . ?
C1 C2 C8 O4 105.7(7) . . . . ?
C2 C1 C6 C5 -0.3(10) . . . . ?
C2 C1 C7 O1 -26.5(9) . . . . ?
C2 C1 C7 O2 155.0(6) . . . . ?
C2 C3 C4 C5 -0.8(10) . . . . ?
C3 C2 C8 O3 100.1(7) . . . . ?
C3 C2 C8 O4 -77.7(8) . . . . ?
C3 C4 C5 C6 2.5(10) . . . . ?
C3 C4 C5 C9 -179.8(6) . . . . ?
C4 C5 C6 C1 -2.0(10) . . . . ?
C4 C5 C9 O5 172.0(6) . . . . ?
C4 C5 C9 O6 -5.0(10) . . . . ?
C6 C1 C2 C3 2.0(10) . . . . ?
C6 C1 C2 C8 178.7(6) . . . . ?
C6 C1 C7 O1 152.6(6) . . . . ?
C6 C1 C7 O2 -25.8(9) . . . . ?
C6 C5 C9 O5 -10.3(9) . . . . ?
C6 C5 C9 O6 172.7(6) . . . . ?
C7 C1 C2 C3 -178.8(6) . . . . ?
C7 C1 C2 C8 -2.2(10) . . . . ?
C7 C1 C6 C5 -179.4(6) . . . . ?
C8 C2 C3 C4 -178.2(6) . . . . ?
C9 C5 C6 C1 -179.8(6) . . . . ?
